data_1502341
loop_
_publ_author_name
'Jin, Weiwei'
'Du, Wangming'
'Yang, Qin'
'Yu, Haifeng'
'Chen, Jiping'
'Yu, Zhengkun'

_publ_section_title
;
 Regio- and stereoselective synthesis of multisubstituted olefins and
 conjugate dienes by using \a-oxo ketene dithioacetals as the building
 blocks.
;
_journal_issue 16
_journal_name_full 'Organic letters'
_journal_page_first 4272
_journal_page_last 4275
_journal_paper_doi 10.1021/ol201620g
_journal_volume 13
_journal_year 2011
_chemical_formula_sum 'C12 H13 N O3 S'
_chemical_formula_weight 251.29
_chemical_name_systematic
; 
 ? 
;
_space_group_IT_number 29
_symmetry_cell_setting orthorhombic
_symmetry_space_group_name_Hall 'P 2c -2b'
_symmetry_space_group_name_H-M 'P b c 21'
_atom_sites_solution_hydrogens geom
_atom_sites_solution_primary direct
_atom_sites_solution_secondary difmap
_audit_creation_method SHELXL-97
_cell_angle_alpha 90.00
_cell_angle_beta 90.00
_cell_angle_gamma 90.00
_cell_formula_units_Z 8
_cell_length_a 7.7751(6)
_cell_length_b 10.3561(8)
_cell_length_c 30.771(2)
_cell_measurement_reflns_used 5123
_cell_measurement_temperature 293(2)
_cell_measurement_theta_max 54.477
_cell_measurement_theta_min 5.295
_cell_volume 2477.7(3)
_computing_cell_refinement 'Bruker SMART'
_computing_data_collection 'Bruker SMART'
_computing_data_reduction 'Bruker SHELXTL'
_computing_molecular_graphics 'Bruker SHELXTL'
_computing_publication_material 'Bruker SHELXTL'
_computing_structure_refinement 'SHELXL-97 (Sheldrick, 1997)'
_computing_structure_solution 'SHELXS-97 (Sheldrick, 1990)'
_diffrn_ambient_temperature 293(2)
_diffrn_measured_fraction_theta_full 1.000
_diffrn_measured_fraction_theta_max 1.000
_diffrn_measurement_device_type 'CCD area detector'
_diffrn_measurement_method 'phi and omega scans'
_diffrn_radiation_monochromator graphite
_diffrn_radiation_source 'fine-focus sealed tube'
_diffrn_radiation_type MoK\a
_diffrn_radiation_wavelength 0.71073
_diffrn_reflns_av_R_equivalents 0.0565
_diffrn_reflns_av_sigmaI/netI 0.0420
_diffrn_reflns_limit_h_max 9
_diffrn_reflns_limit_h_min -6
_diffrn_reflns_limit_k_max 12
_diffrn_reflns_limit_k_min -12
_diffrn_reflns_limit_l_max 37
_diffrn_reflns_limit_l_min -36
_diffrn_reflns_number 12516
_diffrn_reflns_theta_full 26.00
_diffrn_reflns_theta_max 26.00
_diffrn_reflns_theta_min 2.62
_exptl_absorpt_coefficient_mu 0.257
_exptl_absorpt_correction_T_max 1.00000
_exptl_absorpt_correction_T_min 0.67797
_exptl_absorpt_correction_type empirical
_exptl_absorpt_process_details sadabs
_exptl_crystal_colour brown
_exptl_crystal_density_diffrn 1.347
_exptl_crystal_density_method 'not measured'
_exptl_crystal_description prismatic
_exptl_crystal_F_000 1056
_exptl_crystal_size_max 0.405
_exptl_crystal_size_mid 0.369
_exptl_crystal_size_min 0.311
_refine_diff_density_max 0.471
_refine_diff_density_min -0.258
_refine_diff_density_rms 0.059
_refine_ls_abs_structure_details 'Flack H D (1983), Acta Cryst. A39, 876-881'
_refine_ls_abs_structure_Flack 0.18(8)
_refine_ls_extinction_expression Fc^*^=kFc[1+0.001xFc^2^\l^3^/sin(2\q)]^-1/4^
_refine_ls_extinction_method SHELXL
_refine_ls_goodness_of_fit_ref 0.997
_refine_ls_hydrogen_treatment constr
_refine_ls_matrix_type full
_refine_ls_number_parameters 312
_refine_ls_number_reflns 4583
_refine_ls_number_restraints 1
_refine_ls_restrained_S_all 0.997
_refine_ls_R_factor_all 0.0585
_refine_ls_R_factor_gt 0.0524
_refine_ls_shift/su_max 0.026
_refine_ls_shift/su_mean 0.005
_refine_ls_structure_factor_coef Fsqd
_refine_ls_weighting_details 'calc w=1/[\s^2^(Fo^2^)+(0.0938P)^2^+0.0000P] where P=(Fo^2^+2Fc^2^)/3'
_refine_ls_weighting_scheme calc
_refine_ls_wR_factor_gt 0.1322
_refine_ls_wR_factor_ref 0.1357
_reflns_number_gt 3891
_reflns_number_total 4583
_reflns_threshold_expression >2sigma(I)
_cod_data_source_file ol201620g_si_002.cif
_cod_data_source_block cd201405
_cod_depositor_comments
;
The following automatic conversions were performed:

'_symmetry_cell_setting' value 'Orthorhombic' changed to
'orthorhombic' according to
/home/saulius/struct/CIF-dictionaries/cif_core.dic dictionary named
'cif_core.dic' version 2.4.1 from 2010-06-29.

Automatic conversion script
Id: cif_fix_values 1715 2011-07-08 13:25:40Z adriana 
;
_cod_original_sg_symbol_H-M Pbc2(1)
_cod_database_code 1502341

loop_
_symmetry_equiv_pos_as_xyz
'x, y, z'
'-x, -y, z+1/2'
'-x, y+1/2, z'
'x, -y+1/2, z+1/2'

loop_
_atom_site_label
_atom_site_type_symbol
_atom_site_fract_x
_atom_site_fract_y
_atom_site_fract_z
_atom_site_U_iso_or_equiv
_atom_site_adp_type
_atom_site_occupancy
_atom_site_symmetry_multiplicity
_atom_site_calc_flag
_atom_site_refinement_flags
S1 S 0.11477(11) 0.85565(7) 0.14001(3) 0.0471(2) Uani 1 1 d .
S2 S 0.38590(11) 0.63804(7) 0.49395(2) 0.0465(2) Uani 1 1 d .
N1 N 0.3475(4) 0.3847(3) 0.16478(12) 0.0550(8) Uani 1 1 d .
N2 N 0.1597(4) 0.1658(3) 0.46706(12) 0.0537(7) Uani 1 1 d .
O1 O 0.4169(3) 0.8538(2) 0.27291(9) 0.0545(7) Uani 1 1 d .
O2 O 0.3444(4) 0.2739(2) 0.17741(12) 0.0781(9) Uani 1 1 d .
O3 O 0.4056(4) 0.4174(3) 0.12972(11) 0.0842(9) Uani 1 1 d .
O4 O 0.0811(3) 0.6341(2) 0.36181(9) 0.0598(7) Uani 1 1 d .
O5 O 0.0996(4) 0.1956(3) 0.50212(11) 0.0810(9) Uani 1 1 d .
O6 O 0.1642(4) 0.0549(2) 0.45415(11) 0.0770(9) Uani 1 1 d .
C1 C 0.2127(4) 0.8462(3) 0.19111(10) 0.0371(7) Uani 1 1 d .
C2 C 0.2685(4) 0.9493(3) 0.21353(10) 0.0421(7) Uani 1 1 d .
H2 H 0.2499 1.0297 0.2009 0.051 Uiso 1 1 calc R
C3 C 0.3562(4) 0.9486(3) 0.25601(10) 0.0407(7) Uani 1 1 d .
C4 C 0.3688(5) 1.0790(3) 0.27741(12) 0.0580(9) Uani 1 1 d .
H4A H 0.2553 1.1127 0.2822 0.087 Uiso 1 1 calc R
H4B H 0.4318 1.1368 0.2589 0.087 Uiso 1 1 calc R
H4C H 0.4273 1.0707 0.3047 0.087 Uiso 1 1 calc R
C5 C 0.2177(4) 0.7090(3) 0.20641(10) 0.0369(6) Uani 1 1 d .
C6 C 0.1463(4) 0.6738(3) 0.24588(11) 0.0442(7) Uani 1 1 d .
H6 H 0.0988 0.7370 0.2637 0.053 Uiso 1 1 calc R
C7 C 0.1441(5) 0.5468(3) 0.25922(12) 0.0528(8) Uani 1 1 d .
H7 H 0.0979 0.5255 0.2862 0.063 Uiso 1 1 calc R
C8 C 0.2099(4) 0.4511(3) 0.23300(12) 0.0518(8) Uani 1 1 d .
H8 H 0.2077 0.3652 0.2418 0.062 Uiso 1 1 calc R
C9 C 0.2791(4) 0.4851(3) 0.19354(10) 0.0418(7) Uani 1 1 d .
C10 C 0.2854(4) 0.6129(3) 0.17958(10) 0.0390(6) Uani 1 1 d .
H10 H 0.3338 0.6338 0.1529 0.047 Uiso 1 1 calc R
C11 C 0.1329(5) 1.0232(3) 0.12413(12) 0.0524(8) Uani 1 1 d .
H11A H 0.0777 1.0781 0.1455 0.063 Uiso 1 1 calc R
H11B H 0.2530 1.0478 0.1221 0.063 Uiso 1 1 calc R
C12 C 0.0461(6) 1.0388(4) 0.08045(13) 0.0740(11) Uani 1 1 d .
H12A H 0.1046 0.9868 0.0592 0.111 Uiso 1 1 calc R
H12B H 0.0503 1.1278 0.0718 0.111 Uiso 1 1 calc R
H12C H -0.0716 1.0115 0.0826 0.111 Uiso 1 1 calc R
C13 C 0.2869(4) 0.6289(3) 0.44305(10) 0.0388(7) Uani 1 1 d .
C14 C 0.2282(4) 0.7320(3) 0.42099(10) 0.0421(7) Uani 1 1 d .
H14 H 0.2476 0.8125 0.4335 0.051 Uiso 1 1 calc R
C15 C 0.1369(4) 0.7311(3) 0.37921(10) 0.0427(7) Uani 1 1 d .
C16 C 0.1130(5) 0.8607(3) 0.35869(12) 0.0577(9) Uani 1 1 d .
H16A H 0.2209 0.8903 0.3473 0.087 Uiso 1 1 calc R
H16B H 0.0720 0.9207 0.3801 0.087 Uiso 1 1 calc R
H16C H 0.0307 0.8541 0.3355 0.087 Uiso 1 1 calc R
C17 C 0.2860(4) 0.4926(3) 0.42764(10) 0.0368(6) Uani 1 1 d .
C18 C 0.2200(4) 0.3947(3) 0.45353(10) 0.0394(7) Uani 1 1 d .
H18 H 0.1706 0.4139 0.4803 0.047 Uiso 1 1 calc R
C19 C 0.2284(4) 0.2696(3) 0.43928(10) 0.0421(7) Uani 1 1 d .
C20 C 0.3001(4) 0.2355(3) 0.39962(12) 0.0520(9) Uani 1 1 d .
H20 H 0.3033 0.1499 0.3905 0.062 Uiso 1 1 calc R
C21 C 0.3669(4) 0.3334(3) 0.37412(12) 0.0521(8) Uani 1 1 d .
H21 H 0.4164 0.3138 0.3474 0.063 Uiso 1 1 calc R
C22 C 0.3605(4) 0.4597(3) 0.38801(11) 0.0461(7) Uani 1 1 d .
H22 H 0.4068 0.5242 0.3706 0.055 Uiso 1 1 calc R
C23 C 0.3667(5) 0.8048(3) 0.51014(12) 0.0513(8) Uani 1 1 d .
H23A H 0.4197 0.8602 0.4885 0.062 Uiso 1 1 calc R
H23B H 0.2463 0.8283 0.5126 0.062 Uiso 1 1 calc R
C24 C 0.4551(7) 0.8218(4) 0.55336(13) 0.0753(12) Uani 1 1 d .
H24A H 0.4061 0.7633 0.5742 0.113 Uiso 1 1 calc R
H24B H 0.4401 0.9090 0.5632 0.113 Uiso 1 1 calc R
H24C H 0.5756 0.8038 0.5502 0.113 Uiso 1 1 calc R

loop_
_atom_site_aniso_label
_atom_site_aniso_U_11
_atom_site_aniso_U_22
_atom_site_aniso_U_33
_atom_site_aniso_U_23
_atom_site_aniso_U_13
_atom_site_aniso_U_12
S1 0.0613(6) 0.0371(4) 0.0429(5) -0.0023(3) -0.0070(4) 0.0002(3)
S2 0.0611(5) 0.0346(4) 0.0439(5) 0.0005(3) -0.0044(4) -0.0002(3)
N1 0.0613(18) 0.0354(14) 0.068(2) -0.0084(15) -0.0131(16) 0.0070(13)
N2 0.0589(18) 0.0342(14) 0.068(2) 0.0079(15) -0.0163(16) -0.0058(13)
O1 0.0634(15) 0.0434(14) 0.0569(16) 0.0019(10) -0.0118(13) 0.0027(10)
O2 0.095(2) 0.0336(14) 0.105(2) -0.0084(14) -0.0187(19) 0.0103(13)
O3 0.124(3) 0.0582(16) 0.071(2) -0.0114(15) 0.0177(19) 0.0226(16)
O4 0.0735(18) 0.0431(14) 0.0628(19) -0.0030(11) -0.0145(15) -0.0022(11)
O5 0.115(3) 0.0521(15) 0.076(2) 0.0145(14) 0.0092(19) -0.0211(15)
O6 0.100(2) 0.0283(13) 0.103(2) 0.0063(13) -0.0234(19) -0.0085(13)
C1 0.0418(17) 0.0318(15) 0.0376(17) -0.0012(11) 0.0065(14) 0.0032(11)
C2 0.0503(18) 0.0327(16) 0.0434(17) -0.0002(13) 0.0014(14) 0.0017(13)
C3 0.0425(16) 0.0393(16) 0.0402(15) -0.0001(12) 0.0033(13) -0.0039(13)
C4 0.078(2) 0.0422(18) 0.054(2) -0.0055(15) -0.0122(18) -0.0076(17)
C5 0.0375(14) 0.0312(14) 0.0419(15) -0.0033(12) -0.0020(12) -0.0047(11)
C6 0.0467(16) 0.0436(16) 0.0424(15) -0.0039(13) 0.0044(14) -0.0072(13)
C7 0.058(2) 0.0497(19) 0.0502(18) 0.0097(15) 0.0042(15) -0.0143(16)
C8 0.057(2) 0.0354(17) 0.063(2) 0.0106(15) -0.0079(17) -0.0082(14)
C9 0.0423(16) 0.0332(15) 0.0501(18) -0.0060(13) -0.0105(14) 0.0006(12)
C10 0.0434(16) 0.0350(15) 0.0386(14) -0.0014(12) -0.0023(13) 0.0000(12)
C11 0.066(2) 0.0383(15) 0.0534(19) 0.0079(14) -0.0005(16) 0.0035(14)
C12 0.103(3) 0.068(2) 0.051(2) 0.0097(18) -0.005(2) 0.011(2)
C13 0.0394(16) 0.0355(15) 0.0414(18) 0.0007(12) 0.0049(15) -0.0021(12)
C14 0.0549(18) 0.0272(15) 0.0442(18) -0.0013(13) 0.0033(14) -0.0046(12)
C15 0.0480(17) 0.0398(18) 0.0404(17) 0.0002(13) 0.0090(13) 0.0045(13)
C16 0.078(2) 0.048(2) 0.0467(19) 0.0082(15) 0.0052(16) 0.0079(17)
C17 0.0370(14) 0.0333(14) 0.0400(14) -0.0028(12) -0.0002(12) 0.0004(12)
C18 0.0433(16) 0.0352(16) 0.0397(15) -0.0002(12) 0.0003(13) 0.0019(12)
C19 0.0395(15) 0.0320(15) 0.0547(18) 0.0014(13) -0.0095(13) 0.0005(12)
C20 0.0471(18) 0.0366(17) 0.072(2) -0.0151(17) -0.0069(17) 0.0075(14)
C21 0.0493(19) 0.054(2) 0.0535(19) -0.0140(16) 0.0088(15) 0.0050(14)
C22 0.0427(16) 0.0465(17) 0.0492(17) -0.0017(14) 0.0090(13) 0.0009(13)
C23 0.063(2) 0.0391(16) 0.0518(18) -0.0046(14) 0.0016(15) -0.0019(15)
C24 0.109(4) 0.067(2) 0.050(2) -0.0104(18) -0.005(2) -0.011(2)

loop_
_atom_type_symbol
_atom_type_description
_atom_type_scat_dispersion_real
_atom_type_scat_dispersion_imag
_atom_type_scat_source
C C 0.0033 0.0016 'International Tables Vol C Tables 4.2.6.8 and 6.1.1.4'
H H 0.0000 0.0000 'International Tables Vol C Tables 4.2.6.8 and 6.1.1.4'
N N 0.0061 0.0033 'International Tables Vol C Tables 4.2.6.8 and 6.1.1.4'
O O 0.0106 0.0060 'International Tables Vol C Tables 4.2.6.8 and 6.1.1.4'
S S 0.1246 0.1234 'International Tables Vol C Tables 4.2.6.8 and 6.1.1.4'

loop_
_geom_angle_atom_site_label_1
_geom_angle_atom_site_label_2
_geom_angle_atom_site_label_3
_geom_angle
C1 S1 C11 105.22(15)
C13 S2 C23 105.25(16)
O2 N1 O3 123.7(3)
O2 N1 C9 118.1(3)
O3 N1 C9 118.2(3)
O6 N2 O5 122.8(4)
O6 N2 C19 119.3(3)
O5 N2 C19 117.9(3)
C2 C1 C5 125.8(3)
C2 C1 S1 123.9(2)
C5 C1 S1 110.3(2)
C1 C2 C3 126.9(3)
C1 C2 H2 116.5
C3 C2 H2 116.5
O1 C3 C2 124.5(3)
O1 C3 C4 121.1(3)
C2 C3 C4 114.4(3)
C3 C4 H4A 109.5
C3 C4 H4B 109.5
H4A C4 H4B 109.5
C3 C4 H4C 109.5
H4A C4 H4C 109.5
H4B C4 H4C 109.5
C6 C5 C10 118.8(3)
C6 C5 C1 121.0(3)
C10 C5 C1 120.0(3)
C7 C6 C5 121.2(3)
C7 C6 H6 119.4
C5 C6 H6 119.4
C8 C7 C6 120.6(3)
C8 C7 H7 119.7
C6 C7 H7 119.7
C9 C8 C7 118.6(3)
C9 C8 H8 120.7
C7 C8 H8 120.7
C8 C9 C10 122.0(3)
C8 C9 N1 119.6(3)
C10 C9 N1 118.4(3)
C9 C10 C5 118.8(3)
C9 C10 H10 120.6
C5 C10 H10 120.6
C12 C11 S1 107.9(2)
C12 C11 H11A 110.1
S1 C11 H11A 110.1
C12 C11 H11B 110.1
S1 C11 H11B 110.1
H11A C11 H11B 108.4
C11 C12 H12A 109.5
C11 C12 H12B 109.5
H12A C12 H12B 109.5
C11 C12 H12C 109.5
H12A C12 H12C 109.5
H12B C12 H12C 109.5
C14 C13 C17 126.2(3)
C14 C13 S2 123.9(2)
C17 C13 S2 109.8(2)
C13 C14 C15 126.9(3)
C13 C14 H14 116.6
C15 C14 H14 116.6
O4 C15 C14 124.2(3)
O4 C15 C16 120.7(3)
C14 C15 C16 115.1(3)
C15 C16 H16A 109.5
C15 C16 H16B 109.5
H16A C16 H16B 109.5
C15 C16 H16C 109.5
H16A C16 H16C 109.5
H16B C16 H16C 109.5
C18 C17 C22 118.5(3)
C18 C17 C13 120.8(3)
C22 C17 C13 120.6(3)
C19 C18 C17 119.3(3)
C19 C18 H18 120.3
C17 C18 H18 120.3
C18 C19 C20 122.8(3)
C18 C19 N2 119.2(3)
C20 C19 N2 118.0(3)
C21 C20 C19 117.6(3)
C21 C20 H20 121.2
C19 C20 H20 121.2
C22 C21 C20 120.4(3)
C22 C21 H21 119.8
C20 C21 H21 119.8
C21 C22 C17 121.3(3)
C21 C22 H22 119.3
C17 C22 H22 119.3
C24 C23 S2 108.5(3)
C24 C23 H23A 110.0
S2 C23 H23A 110.0
C24 C23 H23B 110.0
S2 C23 H23B 110.0
H23A C23 H23B 108.4
C23 C24 H24A 109.5
C23 C24 H24B 109.5
H24A C24 H24B 109.5
C23 C24 H24C 109.5
H24A C24 H24C 109.5
H24B C24 H24C 109.5

loop_
_geom_bond_atom_site_label_1
_geom_bond_atom_site_label_2
_geom_bond_distance
S1 C1 1.750(3)
S1 C11 1.808(3)
S2 C13 1.748(3)
S2 C23 1.803(3)
N1 O2 1.212(4)
N1 O3 1.217(5)
N1 C9 1.466(5)
N2 O6 1.215(4)
N2 O5 1.216(5)
N2 C19 1.474(4)
O1 C3 1.208(4)
O4 C15 1.218(4)
C1 C2 1.343(4)
C1 C5 1.497(4)
C2 C3 1.474(4)
C2 H2 0.9300
C3 C4 1.505(4)
C4 H4A 0.9600
C4 H4B 0.9600
C4 H4C 0.9600
C5 C6 1.385(5)
C5 C10 1.396(4)
C6 C7 1.378(4)
C6 H6 0.9300
C7 C8 1.377(5)
C7 H7 0.9300
C8 C9 1.374(5)
C8 H8 0.9300
C9 C10 1.392(4)
C10 H10 0.9300
C11 C12 1.512(5)
C11 H11A 0.9700
C11 H11B 0.9700
C12 H12A 0.9600
C12 H12B 0.9600
C12 H12C 0.9600
C13 C14 1.345(4)
C13 C17 1.488(4)
C14 C15 1.469(5)
C14 H14 0.9300
C15 C16 1.495(4)
C16 H16A 0.9600
C16 H16B 0.9600
C16 H16C 0.9600
C17 C18 1.388(4)
C17 C22 1.392(4)
C18 C19 1.369(4)
C18 H18 0.9300
C19 C20 1.388(5)
C20 C21 1.383(5)
C20 H20 0.9300
C21 C22 1.377(5)
C21 H21 0.9300
C22 H22 0.9300
C23 C24 1.508(5)
C23 H23A 0.9700
C23 H23B 0.9700
C24 H24A 0.9600
C24 H24B 0.9600
C24 H24C 0.9600

loop_
_geom_hbond_atom_site_label_D
_geom_hbond_atom_site_label_H
_geom_hbond_atom_site_label_A
_geom_hbond_distance_DH
_geom_hbond_distance_HA
_geom_hbond_distance_DA
_geom_hbond_angle_DHA
_geom_hbond_site_symmetry_A
C16 H16B O4 0.96 2.57 3.210(4) 124.1 3
C21 H21 O1 0.93 2.67 3.546(5) 158.0 3_645
C4 H4B O1 0.96 2.57 3.300(4) 132.8 3_655

loop_
_geom_torsion_atom_site_label_1
_geom_torsion_atom_site_label_2
_geom_torsion_atom_site_label_3
_geom_torsion_atom_site_label_4
_geom_torsion
C11 S1 C1 C2 6.6(3)
C11 S1 C1 C5 -175.7(2)
C5 C1 C2 C3 4.5(5)
S1 C1 C2 C3 -178.2(2)
C1 C2 C3 O1 13.8(5)
C1 C2 C3 C4 -167.4(3)
C2 C1 C5 C6 53.6(4)
S1 C1 C5 C6 -124.0(3)
C2 C1 C5 C10 -130.5(3)
S1 C1 C5 C10 51.9(3)
C10 C5 C6 C7 1.3(5)
C1 C5 C6 C7 177.2(3)
C5 C6 C7 C8 -1.5(5)
C6 C7 C8 C9 0.6(5)
C7 C8 C9 C10 0.4(5)
C7 C8 C9 N1 -179.1(3)
O2 N1 C9 C8 -1.8(5)
O3 N1 C9 C8 178.9(3)
O2 N1 C9 C10 178.7(3)
O3 N1 C9 C10 -0.6(5)
C8 C9 C10 C5 -0.6(4)
N1 C9 C10 C5 178.9(3)
C6 C5 C10 C9 -0.2(4)
C1 C5 C10 C9 -176.2(3)
C1 S1 C11 C12 -178.6(3)
C23 S2 C13 C14 6.1(3)
C23 S2 C13 C17 -176.6(2)
C17 C13 C14 C15 6.2(5)
S2 C13 C14 C15 -176.9(2)
C13 C14 C15 O4 10.7(5)
C13 C14 C15 C16 -170.2(3)
C14 C13 C17 C18 -129.7(4)
S2 C13 C17 C18 53.1(3)
C14 C13 C17 C22 54.1(5)
S2 C13 C17 C22 -123.1(3)
C22 C17 C18 C19 -0.6(4)
C13 C17 C18 C19 -177.0(3)
C17 C18 C19 C20 -0.2(4)
C17 C18 C19 N2 179.4(3)
O6 N2 C19 C18 178.7(3)
O5 N2 C19 C18 -0.9(5)
O6 N2 C19 C20 -1.7(5)
O5 N2 C19 C20 178.7(3)
C18 C19 C20 C21 0.7(5)
N2 C19 C20 C21 -178.9(3)
C19 C20 C21 C22 -0.3(5)
C20 C21 C22 C17 -0.6(5)
C18 C17 C22 C21 1.0(5)
C13 C17 C22 C21 177.3(3)
C13 S2 C23 C24 -178.0(3)
